data_7010877
loop_
_publ_author_name
'Simon J. Coles'
'David B. Davies'
'Robert J. Eaton'
'Michael B. Hursthouse'
'Adem Kili\,c'
'Thomas A. Mayer'
'Robert A. Shaw'
'G\"on\"ul Yenilmez'

_publ_section_title
;
 Chiral configurations of spermine-bridged cyclotriphosphazatrienes
;
_journal_issue 3
_journal_name_full 'J. Chem. Soc., Dalton Trans.'
_journal_page_first 365
_journal_page_last 370
_journal_paper_doi 10.1039/b104973a
_journal_year 2002
_chemical_formula_sum 'C34 H42 Cl4 N10 P6'
_chemical_formula_weight 918.40
_chemical_name_systematic
;
?
;
_space_group_IT_number 33
_symmetry_cell_setting orthorhombic
_symmetry_space_group_name_Hall 'P 2c -2n'
_symmetry_space_group_name_H-M 'P n a 21'
_atom_sites_solution_hydrogens geom
_atom_sites_solution_primary direct
_atom_sites_solution_secondary difmap
_audit_creation_method SHELXL-97
_cell_angle_alpha 90.00
_cell_angle_beta 90.00
_cell_angle_gamma 90.00
_cell_formula_units_Z 4
_cell_length_a 32.910(7)
_cell_length_b 10.436(2)
_cell_length_c 13.554(3)
_cell_measurement_reflns_used 23324
_cell_measurement_temperature 293(2)
_cell_measurement_theta_max 27.48
_cell_measurement_theta_min 2.91
_cell_volume 4655.1(17)
_computing_cell_refinement 'DENZO, COLLECT'
_computing_data_reduction 'DENZO, COLLECT'
_computing_molecular_graphics 'CAMERON (Watkin, Pearce 1995)'
_computing_structure_refinement 'SHELXL-97 (Sheldrick, 1997)'
_computing_structure_solution 'SHELXS-97 (Sheldrick, 1990)'
_diffrn_ambient_temperature 293(2)
_diffrn_detector_area_resol_mean 9.091
_diffrn_measured_fraction_theta_full 0.868
_diffrn_measured_fraction_theta_max 0.868
_diffrn_measurement_device_type 'Nonius KappaCCD Area Detector'
_diffrn_measurement_method '\\f and \\w scans to fill Ewald Sphere'
_diffrn_radiation_monochromator graphite
_diffrn_radiation_source 'Nonius FR591 rotating anode'
_diffrn_radiation_type MoK\a
_diffrn_radiation_wavelength 0.71073
_diffrn_reflns_av_R_equivalents 0.0921
_diffrn_reflns_av_sigmaI/netI 0.1624
_diffrn_reflns_limit_h_max 38
_diffrn_reflns_limit_h_min -30
_diffrn_reflns_limit_k_max 11
_diffrn_reflns_limit_k_min -10
_diffrn_reflns_limit_l_max 15
_diffrn_reflns_limit_l_min -16
_diffrn_reflns_number 21779
_diffrn_reflns_theta_full 26.52
_diffrn_reflns_theta_max 26.52
_diffrn_reflns_theta_min 3.01
_exptl_absorpt_coefficient_mu 0.497
_exptl_absorpt_correction_T_max 0.9804
_exptl_absorpt_correction_T_min 0.9428
_exptl_absorpt_correction_type multi-scan
_exptl_crystal_colour colourless
_exptl_crystal_density_diffrn 1.310
_exptl_crystal_density_method 'not measured'
_exptl_crystal_description block
_exptl_crystal_F_000 1896
_exptl_crystal_size_max 0.12
_exptl_crystal_size_mid 0.08
_exptl_crystal_size_min 0.04
_refine_diff_density_max 0.235
_refine_diff_density_min -0.227
_refine_diff_density_rms 0.047
_refine_ls_abs_structure_details 'Flack H D (1983), Acta Cryst. A39, 876-881'
_refine_ls_abs_structure_Flack 0.02(7)
_refine_ls_extinction_coef 0.00106(16)
_refine_ls_extinction_expression Fc^*^=kFc[1+0.001xFc^2^\l^3^/sin(2\q)]^-1/4^
_refine_ls_extinction_method SHELXL
_refine_ls_goodness_of_fit_ref 0.931
_refine_ls_hydrogen_treatment mixed
_refine_ls_matrix_type full
_refine_ls_number_parameters 516
_refine_ls_number_reflns 7869
_refine_ls_number_restraints 37
_refine_ls_restrained_S_all 0.929
_refine_ls_R_factor_all 0.1583
_refine_ls_R_factor_gt 0.0512
_refine_ls_shift/su_max 0.029
_refine_ls_shift/su_mean 0.002
_refine_ls_structure_factor_coef Fsqd
_refine_ls_weighting_details 'calc w=1/[\s^2^(Fo^2^)+(0.0245P)^2^+0.0000P] where P=(Fo^2^+2Fc^2^)/3'
_refine_ls_weighting_scheme calc
_refine_ls_wR_factor_gt 0.0764
_refine_ls_wR_factor_ref 0.0983
_reflns_number_gt 3880
_reflns_number_total 7869
_reflns_threshold_expression >2sigma(I)
_cod_data_source_file b104973a.txt
_cod_data_source_block 3ca
_cod_depositor_comments
;
The following automatic conversions were performed:
'_symmetry_cell_setting' value 'Orthorhombic' changed to 'orthorhombic'
according to '/home/saulius/struct/CIF-dictionaries/cif_core.dic'
dictionary named 'cif_core.dic' version 2.4.1 from 2010-06-29.

Automatic conversion script
Id: cif_fix_enum 1527 2010-12-29 10:47:43Z saulius 

The following automatic conversions were performed:

'_exptl_absorpt_correction_type' tag value 'multi-scans' was replaced
with 'multi-scan' value.

Automatic conversion script
Id: cif_fix_values 1646 2011-03-28 12:23:43Z adriana 
;
_cod_original_cell_volume 4655.1(16)
_cod_original_sg_symbol_H-M Pna2(1)
_cod_database_code 7010877

loop_
_symmetry_equiv_pos_as_xyz
'x, y, z'
'-x, -y, z+1/2'
'x+1/2, -y+1/2, z'
'-x+1/2, y+1/2, z+1/2'

loop_
_atom_site_label
_atom_site_type_symbol
_atom_site_fract_x
_atom_site_fract_y
_atom_site_fract_z
_atom_site_U_iso_or_equiv
_atom_site_adp_type
_atom_site_occupancy
_atom_site_symmetry_multiplicity
_atom_site_calc_flag
_atom_site_refinement_flags
_atom_site_disorder_assembly
_atom_site_disorder_group
C1 C 0.05787(19) 0.4802(5) 0.6541(5) 0.0561(16) Uani 1 1 d . . .
C2 C 0.0180(2) 0.5002(6) 0.6797(6) 0.085(2) Uani 1 1 d . . .
H2 H 0.0099 0.4884 0.7463 0.102 Uiso 1 1 calc R . .
C3 C -0.0100(2) 0.5366(9) 0.6112(9) 0.123(3) Uani 1 1 d . . .
H3 H -0.0374 0.5504 0.6300 0.148 Uiso 1 1 calc R . .
C4 C 0.0016(3) 0.5530(8) 0.5159(8) 0.122(3) Uani 1 1 d . . .
H4 H -0.0179 0.5784 0.4681 0.147 Uiso 1 1 calc R . .
C5 C 0.0419(3) 0.5331(7) 0.4872(6) 0.110(3) Uani 1 1 d . . .
H5 H 0.0500 0.5437 0.4204 0.132 Uiso 1 1 calc R . .
C6 C 0.0694(2) 0.4980(6) 0.5581(6) 0.080(2) Uani 1 1 d . . .
H6 H 0.0971 0.4858 0.5402 0.096 Uiso 1 1 calc R . .
C7 C 0.10694(17) 0.5959(5) 0.8007(5) 0.0532(16) Uani 1 1 d . . .
C8 C 0.11041(18) 0.6130(5) 0.8999(5) 0.0713(19) Uani 1 1 d . . .
H8 H 0.1058 0.5418 0.9421 0.086 Uiso 1 1 calc R . .
C9 C 0.12037(18) 0.7300(8) 0.9419(7) 0.090(2) Uani 1 1 d . . .
H9 H 0.1228 0.7383 1.0114 0.108 Uiso 1 1 calc R . .
C10 C 0.1265(2) 0.8318(8) 0.8824(9) 0.101(3) Uani 1 1 d . . .
H10 H 0.1341 0.9120 0.9101 0.121 Uiso 1 1 calc R . .
C11 C 0.1221(2) 0.8206(7) 0.7849(9) 0.100(3) Uani 1 1 d . . .
H11 H 0.1252 0.8944 0.7446 0.120 Uiso 1 1 calc R . .
C12 C 0.11297(17) 0.7022(6) 0.7403(6) 0.083(2) Uani 1 1 d . . .
H12 H 0.1110 0.6950 0.6706 0.100 Uiso 1 1 calc R . .
C13 C 0.19661(18) 0.0581(5) 0.6608(5) 0.0660(18) Uani 1 1 d . . .
H13A H 0.1994 0.0086 0.5989 0.079 Uiso 1 1 calc R . .
H13B H 0.1899 -0.0029 0.7143 0.079 Uiso 1 1 calc R . .
C14 C 0.23619(18) 0.1221(5) 0.6839(4) 0.0674(19) Uani 1 1 d . . .
H14A H 0.2437 0.1793 0.6286 0.081 Uiso 1 1 calc R . .
H14B H 0.2576 0.0560 0.6901 0.081 Uiso 1 1 calc R . .
C15 C 0.23446(17) 0.1990(5) 0.7776(5) 0.0662(18) Uani 1 1 d . . .
H15A H 0.2305 0.1403 0.8341 0.079 Uiso 1 1 calc R . .
H15B H 0.2607 0.2437 0.7870 0.079 Uiso 1 1 calc R . .
C16 C 0.20431(16) 0.3848(5) 0.8599(4) 0.0580(16) Uani 1 1 d . . .
H16A H 0.2189 0.3443 0.9157 0.070 Uiso 1 1 calc R . .
H16B H 0.1767 0.4080 0.8825 0.070 Uiso 1 1 calc R . .
C17 C 0.22701(17) 0.5056(5) 0.8270(5) 0.0694(18) Uani 1 1 d . . .
H17A H 0.2536 0.4806 0.7988 0.083 Uiso 1 1 calc R . .
H17B H 0.2112 0.5486 0.7744 0.083 Uiso 1 1 calc R . .
C18 C 0.23395(17) 0.5994(5) 0.9112(4) 0.0671(18) Uani 1 1 d . . .
H18A H 0.2508 0.5594 0.9632 0.080 Uiso 1 1 calc R . .
H18B H 0.2077 0.6253 0.9406 0.080 Uiso 1 1 calc R . .
C19 C 0.25588(16) 0.7166(5) 0.8671(4) 0.0632(17) Uani 1 1 d . . .
H19A H 0.2802 0.6875 0.8304 0.076 Uiso 1 1 calc R . .
H19B H 0.2375 0.7602 0.8199 0.076 Uiso 1 1 calc R . .
C20 C 0.23504(16) 0.8939(5) 0.9742(4) 0.0587(17) Uani 1 1 d . . .
H20A H 0.2114 0.8414 0.9945 0.070 Uiso 1 1 calc R . .
H20B H 0.2267 0.9466 0.9169 0.070 Uiso 1 1 calc R . .
C21 C 0.24714(18) 0.9819(5) 1.0590(5) 0.0650(18) Uani 1 1 d . . .
H21A H 0.2243 1.0404 1.0744 0.078 Uiso 1 1 calc R . .
H21B H 0.2528 0.9298 1.1185 0.078 Uiso 1 1 calc R . .
C22 C 0.28437(17) 1.0599(5) 1.0333(4) 0.0567(16) Uani 1 1 d . . .
H22A H 0.2786 1.1129 0.9744 0.068 Uiso 1 1 calc R . .
H22B H 0.2908 1.1184 1.0886 0.068 Uiso 1 1 calc R . .
C23 C 0.36341(16) 0.5334(5) 0.8457(5) 0.0554(16) Uani 1 1 d . . .
C24 C 0.3543(2) 0.4806(6) 0.7561(6) 0.083(2) Uani 1 1 d . . .
H24 H 0.3546 0.5321 0.6983 0.100 Uiso 1 1 calc R . .
C25 C 0.3445(2) 0.3499(8) 0.7500(7) 0.103(2) Uani 1 1 d . . .
H25 H 0.3373 0.3139 0.6881 0.123 Uiso 1 1 calc R . .
C26 C 0.3452(2) 0.2746(6) 0.8310(8) 0.095(2) Uani 1 1 d . . .
H26 H 0.3399 0.1854 0.8250 0.114 Uiso 1 1 calc R . .
C27 C 0.3533(2) 0.3261(6) 0.9214(7) 0.103(3) Uani 1 1 d . . .
H27 H 0.3527 0.2743 0.9790 0.124 Uiso 1 1 calc R . .
C28 C 0.36258(18) 0.4564(6) 0.9274(6) 0.084(2) Uani 1 1 d . . .
H28 H 0.3685 0.4928 0.9901 0.101 Uiso 1 1 calc R . .
C29 C 0.42756(19) 0.7035(5) 0.8999(6) 0.0619(19) Uani 1 1 d . . .
C30 C 0.4583(3) 0.7174(5) 0.8322(6) 0.091(2) Uani 1 1 d . . .
H30 H 0.4517 0.7295 0.7646 0.110 Uiso 1 1 calc R . .
C31 C 0.4987(3) 0.7141(9) 0.8605(11) 0.134(4) Uani 1 1 d . . .
H31 H 0.5197 0.7258 0.8132 0.161 Uiso 1 1 calc R . .
C32 C 0.5077(3) 0.6945(9) 0.9546(13) 0.133(5) Uani 1 1 d . . .
H32 H 0.5355 0.6880 0.9733 0.159 Uiso 1 1 calc R . .
C33 C 0.4779(3) 0.6830(7) 1.0273(8) 0.120(3) Uani 1 1 d . . .
H33 H 0.4849 0.6734 1.0949 0.143 Uiso 1 1 calc R . .
C34 C 0.4377(2) 0.6862(6) 0.9971(6) 0.083(2) Uani 1 1 d . . .
H34 H 0.4167 0.6761 1.0447 0.100 Uiso 1 1 calc R . .
N1 N 0.13286(12) 0.1818(3) 0.8277(3) 0.0505(12) Uani 1 1 d . . .
N2 N 0.13340(12) 0.3787(3) 0.6975(3) 0.0445(12) Uani 1 1 d . . .
N3 N 0.07292(12) 0.3610(3) 0.8341(3) 0.0547(12) Uani 1 1 d . . .
N4 N 0.16303(14) 0.1512(4) 0.6499(4) 0.0505(13) Uani 1 1 d . . .
N5 N 0.20159(13) 0.2938(4) 0.7768(3) 0.0464(12) Uani 1 1 d . . .
N6 N 0.26846(12) 0.8089(3) 0.9447(3) 0.0490(11) Uani 1 1 d . . .
N7 N 0.31949(14) 0.9782(4) 1.0134(3) 0.0463(13) Uani 1 1 d . . .
N8 N 0.37220(14) 0.7649(4) 0.7530(3) 0.0647(14) Uani 1 1 d . . .
N9 N 0.34761(11) 0.7599(3) 0.9447(3) 0.0469(11) Uani 1 1 d . . .
N10 N 0.31659(12) 0.9374(3) 0.8203(3) 0.0483(12) Uani 1 1 d . . .
P1 P 0.15580(4) 0.25419(12) 0.73958(12) 0.0434(4) Uani 1 1 d . . .
P2 P 0.09415(4) 0.44213(11) 0.74837(12) 0.0474(4) Uani 1 1 d . . .
P3 P 0.09024(5) 0.22655(13) 0.86552(12) 0.0540(5) Uani 1 1 d . . .
P4 P 0.37568(5) 0.70039(12) 0.86074(13) 0.0539(4) Uani 1 1 d . . .
P5 P 0.34233(6) 0.87839(13) 0.73493(13) 0.0674(5) Uani 1 1 d . . .
P6 P 0.31445(4) 0.86877(12) 0.92719(12) 0.0455(4) Uani 1 1 d . . .
Cl1 Cl 0.09037(6) 0.21651(18) 1.01332(14) 0.1017(7) Uani 1 1 d U . .
Cl2 Cl 0.04788(5) 0.09380(14) 0.83642(19) 0.1114(7) Uani 1 1 d U . .
Cl3 Cl 0.3010(3) 0.8103(9) 0.6294(8) 0.094(3) Uani 0.52(5) 1 d PU . .
Cl3' Cl 0.3111(12) 0.849(4) 0.6167(14) 0.160(8) Uani 0.48(5) 1 d PU . .
Cl4 Cl 0.3673(9) 1.0171(6) 0.6580(7) 0.101(5) Uani 0.71(5) 1 d PU . .
Cl4' Cl 0.3884(16) 1.0226(19) 0.698(6) 0.129(14) Uani 0.29(5) 1 d PU . .
H4N H 0.1641(15) 0.194(4) 0.596(4) 0.047(19) Uiso 1 1 d . . .
H7N H 0.3324(12) 0.947(4) 1.066(3) 0.021(14) Uiso 1 1 d . . .

loop_
_atom_site_aniso_label
_atom_site_aniso_U_11
_atom_site_aniso_U_22
_atom_site_aniso_U_33
_atom_site_aniso_U_23
_atom_site_aniso_U_13
_atom_site_aniso_U_12
C1 0.043(5) 0.060(4) 0.066(5) -0.003(3) -0.008(4) 0.012(3)
C2 0.048(5) 0.115(5) 0.091(6) -0.015(4) -0.014(5) 0.015(4)
C3 0.054(6) 0.195(9) 0.121(9) -0.036(8) -0.016(7) 0.041(5)
C4 0.100(8) 0.137(7) 0.130(10) -0.029(7) -0.061(7) 0.054(6)
C5 0.108(7) 0.140(6) 0.084(7) 0.005(5) -0.021(6) 0.042(6)
C6 0.064(5) 0.110(5) 0.064(5) -0.001(4) -0.017(5) 0.032(4)
C7 0.057(4) 0.050(4) 0.053(5) -0.007(3) 0.001(3) 0.004(3)
C8 0.081(5) 0.049(4) 0.083(6) -0.014(4) -0.002(4) 0.003(3)
C9 0.093(6) 0.082(5) 0.096(6) -0.026(5) -0.029(5) 0.019(4)
C10 0.064(5) 0.080(6) 0.159(10) -0.040(7) -0.040(6) 0.012(4)
C11 0.085(6) 0.049(5) 0.168(9) 0.021(5) -0.009(6) -0.009(4)
C12 0.089(5) 0.061(4) 0.100(6) 0.016(5) -0.003(5) -0.009(4)
C13 0.065(5) 0.054(3) 0.079(5) -0.007(3) -0.002(4) 0.013(4)
C14 0.067(5) 0.061(4) 0.074(5) -0.001(4) -0.006(4) 0.028(4)
C15 0.053(4) 0.063(4) 0.082(5) 0.013(4) -0.014(4) 0.016(3)
C16 0.053(4) 0.063(4) 0.058(4) -0.006(3) -0.007(4) -0.009(3)
C17 0.069(4) 0.071(4) 0.068(5) -0.011(4) 0.009(4) -0.009(3)
C18 0.061(4) 0.071(4) 0.070(5) -0.010(4) 0.002(4) -0.015(3)
C19 0.059(4) 0.069(4) 0.062(4) -0.010(4) -0.002(4) -0.017(3)
C20 0.044(4) 0.063(3) 0.069(5) 0.008(3) 0.000(3) -0.001(3)
C21 0.068(5) 0.063(4) 0.065(5) -0.008(3) 0.013(4) 0.016(3)
C22 0.065(5) 0.049(3) 0.056(4) -0.008(3) -0.001(3) 0.006(3)
C23 0.063(4) 0.047(3) 0.056(5) 0.002(4) 0.003(4) -0.002(3)
C24 0.109(6) 0.064(5) 0.077(6) -0.008(4) 0.003(5) 0.003(4)
C25 0.135(7) 0.080(6) 0.094(7) -0.025(5) -0.001(6) -0.011(5)
C26 0.097(6) 0.056(4) 0.132(8) -0.026(6) 0.015(6) -0.004(4)
C27 0.130(7) 0.061(5) 0.118(8) 0.007(5) -0.001(6) -0.010(4)
C28 0.109(6) 0.050(4) 0.093(6) -0.020(4) 0.001(5) -0.013(3)
C29 0.041(4) 0.053(3) 0.092(6) -0.002(4) 0.007(4) 0.003(3)
C30 0.068(6) 0.084(5) 0.122(7) -0.007(5) 0.025(6) 0.010(4)
C31 0.091(10) 0.109(6) 0.203(14) 0.013(9) 0.056(10) 0.008(6)
C32 0.050(6) 0.103(6) 0.245(16) -0.012(9) 0.009(10) 0.008(5)
C33 0.072(7) 0.127(7) 0.159(10) -0.035(6) -0.029(7) 0.014(5)
C34 0.057(6) 0.095(5) 0.098(7) -0.016(5) -0.011(5) 0.010(4)
N1 0.048(3) 0.050(2) 0.054(3) 0.010(2) 0.014(3) 0.011(2)
N2 0.043(3) 0.050(2) 0.040(3) 0.006(2) 0.008(2) 0.010(2)
N3 0.053(3) 0.046(2) 0.065(3) 0.005(3) 0.015(3) 0.001(2)
N4 0.057(4) 0.052(3) 0.043(3) 0.001(3) -0.002(3) 0.009(3)
N5 0.045(3) 0.047(2) 0.047(3) 0.000(2) -0.004(2) 0.000(2)
N6 0.048(3) 0.049(2) 0.049(3) -0.012(2) 0.004(3) -0.005(2)
N7 0.054(3) 0.051(3) 0.035(3) -0.004(3) -0.004(3) 0.009(2)
N8 0.092(4) 0.057(3) 0.045(3) 0.004(2) 0.021(3) 0.021(3)
N9 0.054(3) 0.048(2) 0.038(3) 0.005(2) 0.007(3) 0.008(2)
N10 0.060(3) 0.048(2) 0.037(3) 0.002(2) 0.014(2) 0.004(2)
P1 0.0435(9) 0.0459(7) 0.0407(9) 0.0029(8) 0.0010(9) 0.0026(7)
P2 0.0444(9) 0.0461(8) 0.0518(10) 0.0018(8) 0.0025(9) 0.0028(7)
P3 0.0557(11) 0.0509(9) 0.0554(11) 0.0027(8) 0.0090(10) -0.0067(8)
P4 0.0586(11) 0.0475(8) 0.0557(12) -0.0020(8) 0.0071(10) 0.0040(8)
P5 0.1017(14) 0.0542(9) 0.0462(11) 0.0048(9) 0.0167(11) 0.0099(9)
P6 0.0501(10) 0.0435(8) 0.0429(10) -0.0015(8) 0.0008(9) -0.0029(7)
Cl1 0.1213(17) 0.1231(15) 0.0607(13) 0.0165(11) 0.0289(12) 0.0261(12)
Cl2 0.0757(13) 0.0678(10) 0.191(2) 0.0022(12) -0.0078(14) -0.0263(9)
Cl3 0.150(5) 0.084(4) 0.047(4) -0.014(3) -0.032(3) -0.018(8)
Cl3' 0.225(13) 0.189(13) 0.066(5) -0.029(8) -0.027(8) 0.139(10)
Cl4 0.162(11) 0.060(2) 0.081(4) 0.019(2) 0.063(4) 0.010(3)
Cl4' 0.126(19) 0.089(6) 0.17(3) 0.038(9) 0.09(2) 0.013(8)

loop_
_atom_type_symbol
_atom_type_description
_atom_type_scat_dispersion_real
_atom_type_scat_dispersion_imag
_atom_type_scat_source
C C 0.0033 0.0016 'International Tables Vol C Tables 4.2.6.8 and 6.1.1.4'
H H 0.0000 0.0000 'International Tables Vol C Tables 4.2.6.8 and 6.1.1.4'
N N 0.0061 0.0033 'International Tables Vol C Tables 4.2.6.8 and 6.1.1.4'
P P 0.1023 0.0942 'International Tables Vol C Tables 4.2.6.8 and 6.1.1.4'
Cl Cl 0.1484 0.1585 'International Tables Vol C Tables 4.2.6.8 and 6.1.1.4'

loop_
_geom_angle_atom_site_label_1
_geom_angle_atom_site_label_2
_geom_angle_atom_site_label_3
_geom_angle
_geom_angle_site_symmetry_1
_geom_angle_site_symmetry_3
_geom_angle_publ_flag
C6 C1 C2 119.0(6) . . ?
C6 C1 P2 121.5(5) . . ?
C2 C1 P2 119.3(6) . . ?
C3 C2 C1 121.1(8) . . ?
C4 C3 C2 119.6(8) . . ?
C3 C4 C5 120.8(8) . . ?
C6 C5 C4 118.2(8) . . ?
C1 C6 C5 121.2(7) . . ?
C8 C7 C12 117.7(6) . . ?
C8 C7 P2 121.6(5) . . ?
C12 C7 P2 120.7(5) . . ?
C7 C8 C9 122.7(6) . . ?
C10 C9 C8 118.9(8) . . ?
C11 C10 C9 120.4(8) . . ?
C10 C11 C12 121.7(8) . . ?
C7 C12 C11 118.4(7) . . ?
N4 C13 C14 112.2(4) . . ?
C13 C14 C15 112.5(5) . . ?
N5 C15 C14 112.5(5) . . ?
N5 C16 C17 109.7(4) . . ?
C18 C17 C16 112.6(5) . . ?
C17 C18 C19 106.9(5) . . ?
N6 C19 C18 111.8(5) . . ?
N6 C20 C21 111.9(4) . . ?
C22 C21 C20 111.3(5) . . ?
N7 C22 C21 111.7(4) . . ?
C24 C23 C28 118.6(5) . . ?
C24 C23 P4 122.7(5) . . ?
C28 C23 P4 118.7(5) . . ?
C23 C24 C25 119.6(6) . . ?
C26 C25 C24 121.0(7) . . ?
C25 C26 C27 120.2(6) . . ?
C26 C27 C28 118.6(7) . . ?
C23 C28 C27 121.9(7) . . ?
C30 C29 C34 118.5(7) . . ?
C30 C29 P4 120.4(7) . . ?
C34 C29 P4 121.0(6) . . ?
C29 C30 C31 121.3(9) . . ?
C32 C31 C30 119.0(12) . . ?
C31 C32 C33 122.3(11) . . ?
C34 C33 C32 117.5(9) . . ?
C29 C34 C33 121.3(8) . . ?
P3 N1 P1 121.8(2) . . ?
P1 N2 P2 123.5(2) . . ?
P3 N3 P2 120.7(3) . . ?
C13 N4 P1 117.7(4) . . ?
C15 N5 C16 112.6(4) . . ?
C15 N5 P1 120.7(3) . . ?
C16 N5 P1 116.9(4) . . ?
C20 N6 C19 112.1(4) . . ?
C20 N6 P6 119.7(3) . . ?
C19 N6 P6 113.5(4) . . ?
C22 N7 P6 117.2(4) . . ?
P5 N8 P4 120.3(3) . . ?
P4 N9 P6 124.7(3) . . ?
P5 N10 P6 120.9(2) . . ?
N2 P1 N1 115.6(2) . . ?
N2 P1 N4 109.6(2) . . ?
N1 P1 N4 108.2(2) . . ?
N2 P1 N5 109.2(2) . . ?
N1 P1 N5 108.8(2) . . ?
N4 P1 N5 105.0(2) . . ?
N3 P2 N2 116.4(2) . . ?
N3 P2 C1 110.1(3) . . ?
N2 P2 C1 108.7(3) . . ?
N3 P2 C7 106.7(3) . . ?
N2 P2 C7 110.4(2) . . ?
C1 P2 C7 103.8(3) . . ?
N1 P3 N3 120.1(2) . . ?
N1 P3 Cl2 110.67(17) . . ?
N3 P3 Cl2 108.12(18) . . ?
N1 P3 Cl1 108.04(19) . . ?
N3 P3 Cl1 108.54(19) . . ?
Cl2 P3 Cl1 99.32(12) . . ?
N9 P4 N8 116.3(2) . . ?
N9 P4 C29 109.6(3) . . ?
N8 P4 C29 109.2(3) . . ?
N9 P4 C23 109.2(2) . . ?
N8 P4 C23 106.6(3) . . ?
C29 P4 C23 105.4(3) . . ?
N8 P5 N10 121.7(2) . . ?
N8 P5 Cl3' 110.3(6) . . ?
N10 P5 Cl3' 112.9(7) . . ?
N8 P5 Cl4 112.3(7) . . ?
N10 P5 Cl4 109.3(3) . . ?
Cl3' P5 Cl4 84.1(19) . . ?
N8 P5 Cl3 105.0(3) . . ?
N10 P5 Cl3 106.7(4) . . ?
Cl3' P5 Cl3 15.1(16) . . ?
Cl4 P5 Cl3 99.2(8) . . ?
N8 P5 Cl4' 97.0(12) . . ?
N10 P5 Cl4' 105.9(12) . . ?
Cl3' P5 Cl4' 107(3) . . ?
Cl4 P5 Cl4' 23.7(16) . . ?
Cl3 P5 Cl4' 122(2) . . ?
N9 P6 N10 114.8(2) . . ?
N9 P6 N7 108.7(2) . . ?
N10 P6 N7 109.0(2) . . ?
N9 P6 N6 109.6(2) . . ?
N10 P6 N6 109.6(2) . . ?
N7 P6 N6 104.7(2) . . ?
Cl3' Cl3 P5 65(2) . . ?
Cl3 Cl3' P5 100(3) . . ?
Cl4' Cl4 P5 92.9(17) . . ?
Cl4 Cl4' P5 63.4(15) . . ?

loop_
_geom_bond_atom_site_label_1
_geom_bond_atom_site_label_2
_geom_bond_distance
_geom_bond_site_symmetry_2
_geom_bond_publ_flag
C1 C6 1.369(8) . ?
C1 C2 1.372(7) . ?
C1 P2 1.793(6) . ?
C2 C3 1.363(10) . ?
C3 C4 1.358(10) . ?
C4 C5 1.396(10) . ?
C5 C6 1.371(8) . ?
C7 C8 1.360(7) . ?
C7 C12 1.393(7) . ?
C7 P2 1.804(6) . ?
C8 C9 1.387(8) . ?
C9 C10 1.349(10) . ?
C10 C11 1.334(9) . ?
C11 C12 1.408(9) . ?
C13 N4 1.479(6) . ?
C13 C14 1.497(7) . ?
C14 C15 1.503(7) . ?
C15 N5 1.466(6) . ?
C16 N5 1.476(6) . ?
C16 C17 1.531(6) . ?
C17 C18 1.520(7) . ?
C18 C19 1.541(7) . ?
C19 N6 1.484(6) . ?
C20 N6 1.469(6) . ?
C20 C21 1.524(7) . ?
C21 C22 1.512(7) . ?
C22 N7 1.461(6) . ?
C23 C24 1.366(8) . ?
C23 C28 1.368(8) . ?
C23 P4 1.801(5) . ?
C24 C25 1.404(8) . ?
C25 C26 1.350(9) . ?
C26 C27 1.365(10) . ?
C27 C28 1.397(8) . ?
C29 C30 1.374(9) . ?
C29 C34 1.371(8) . ?
C29 P4 1.788(7) . ?
C30 C31 1.386(11) . ?
C31 C32 1.326(15) . ?
C32 C33 1.397(13) . ?
C33 C34 1.385(9) . ?
N1 P3 1.565(4) . ?
N1 P1 1.602(4) . ?
N2 P1 1.599(4) . ?
N2 P2 1.607(4) . ?
N3 P3 1.573(4) . ?
N3 P2 1.599(4) . ?
N4 P1 1.640(5) . ?
N5 P1 1.642(4) . ?
N6 P6 1.655(4) . ?
N7 P6 1.643(4) . ?
N8 P5 1.559(4) . ?
N8 P4 1.612(4) . ?
N9 P4 1.592(4) . ?
N9 P6 1.593(4) . ?
N10 P5 1.561(4) . ?
N10 P6 1.618(4) . ?
P3 Cl2 2.005(2) . ?
P3 Cl1 2.006(2) . ?
P5 Cl3' 1.926(19) . ?
P5 Cl4 1.965(10) . ?
P5 Cl3 2.098(9) . ?
P5 Cl4' 2.19(3) . ?
Cl3 Cl3' 0.56(6) . ?
Cl4 Cl4' 0.88(7) . ?
